data_4344953
loop_
_publ_author_name
'Stoumpos, Constantinos C.'
'Mao, Lingling'
'Malliakas, Christos D.'
'Kanatzidis, Mercouri G.'

_publ_section_title
;
 Structure-Band Gap Relationships in Hexagonal Polytypes and
 Low-Dimensional Structures of Hybrid Tin Iodide Perovskites.
;
_journal_issue 1
_journal_name_full 'Inorganic chemistry'
_journal_page_first 56
_journal_page_last 73
_journal_paper_doi 10.1021/acs.inorgchem.6b02764
_journal_volume 56
_journal_year 2017
_chemical_formula_moiety CH3C(NH2)2SnI3
_chemical_formula_sum 'C2 H7 I3 N2 Sn'
_chemical_formula_weight 558.49
_chemical_name_common 'Acetamidinium Tin Iodide'
_chemical_name_systematic
; 
 ? 
;
_space_group_IT_number 4
_symmetry_cell_setting monoclinic
_symmetry_Int_Tables_number 4
_symmetry_space_group_name_Hall 'P 2yb'
_symmetry_space_group_name_H-M 'P 1 21 1'
_atom_sites_solution_hydrogens geom
_atom_sites_solution_primary direct
_atom_sites_solution_secondary difmap
_audit_creation_method SHELXL-97
_cell_angle_alpha 90.00
_cell_angle_beta 113.249(6)
_cell_angle_gamma 90.00
_cell_formula_units_Z 6
_cell_length_a 12.8568(12)
_cell_length_b 9.3485(10)
_cell_length_c 15.2110(13)
_cell_measurement_reflns_used 8729
_cell_measurement_temperature 293(2)
_cell_measurement_theta_max 28.46
_cell_measurement_theta_min 2.62
_cell_volume 1679.8(3)
_computing_cell_refinement 'STOE X-AREA'
_computing_data_collection 'STOE X-AREA'
_computing_data_reduction 'STOE X-RED'
_computing_structure_refinement 'SHELXL-97 (Sheldrick, 2008)'
_computing_structure_solution 'SHELXS-97 (Sheldrick, 2008)'
_diffrn_ambient_temperature 293(2)
_diffrn_detector 'image plate (34 cm diameter)'
_diffrn_detector_area_resol_mean 6.67
_diffrn_detector_type STOE
_diffrn_measured_fraction_theta_full 0.996
_diffrn_measured_fraction_theta_max 0.996
_diffrn_measurement_details ' 180 frames, detector distance = 100 mm'
_diffrn_measurement_device '2-circle goniometer'
_diffrn_measurement_device_type 'STOE IPDS 2T'
_diffrn_measurement_method 'rotation method'
_diffrn_radiation_collimation '0.5 mm diameter, monocapillary'
_diffrn_radiation_monochromator 'plane graphite'
_diffrn_radiation_polarisn_norm 0
_diffrn_radiation_type 'Mo K\a'
_diffrn_radiation_wavelength 0.71073
_diffrn_reflns_av_R_equivalents 0.0607
_diffrn_reflns_av_sigmaI/netI 0.0850
_diffrn_reflns_limit_h_max 17
_diffrn_reflns_limit_h_min -17
_diffrn_reflns_limit_k_max 12
_diffrn_reflns_limit_k_min -12
_diffrn_reflns_limit_l_max 20
_diffrn_reflns_limit_l_min -20
_diffrn_reflns_number 15961
_diffrn_reflns_theta_full 29.18
_diffrn_reflns_theta_max 29.18
_diffrn_reflns_theta_min 1.46
_diffrn_source 'sealed X-ray tube, 12 x 0.4 mm long-fine focus'
_diffrn_source_current 30
_diffrn_source_power 1.20
_diffrn_source_voltage 40
_exptl_absorpt_coefficient_mu 10.489
_exptl_absorpt_correction_T_max 0.3016
_exptl_absorpt_correction_T_min 0.1069
_exptl_absorpt_correction_type integration
_exptl_absorpt_process_details X-SHAPE
_exptl_crystal_colour yellow
_exptl_crystal_density_diffrn 3.313
_exptl_crystal_density_method 'not measured'
_exptl_crystal_description 'hexagonal plate'
_exptl_crystal_F_000 1452
_exptl_crystal_size_max 0.164
_exptl_crystal_size_mid 0.118
_exptl_crystal_size_min 0.063
_refine_diff_density_max 1.164
_refine_diff_density_min -1.109
_refine_diff_density_rms 0.207
_refine_ls_abs_structure_details 'Flack H D (1983), Acta Cryst. A39, 876-881'
_refine_ls_abs_structure_Flack 0.00(11)
_refine_ls_extinction_method none
_refine_ls_goodness_of_fit_ref 1.037
_refine_ls_hydrogen_treatment mixed
_refine_ls_matrix_type full
_refine_ls_number_parameters 164
_refine_ls_number_reflns 9022
_refine_ls_number_restraints 4
_refine_ls_restrained_S_all 1.037
_refine_ls_R_factor_all 0.1261
_refine_ls_R_factor_gt 0.0636
_refine_ls_shift/su_max 0.001
_refine_ls_shift/su_mean 0.000
_refine_ls_structure_factor_coef Fsqd
_refine_ls_weighting_details 'calc w=1/[\s^2^(Fo^2^)+(0.0464P)^2^+0.0000P] where P=(Fo^2^+2Fc^2^)/3'
_refine_ls_weighting_scheme calc
_refine_ls_wR_factor_gt 0.1018
_refine_ls_wR_factor_ref 0.1226
_reflns_number_gt 5395
_reflns_number_total 9022
_reflns_threshold_expression >2sigma(I)
_cod_data_source_file ic6b02764_si_008.cif
_cod_data_source_block 4b.ACASnI3-293K
_cod_depositor_comments 'Adding full bibliography for 4344944--4344956.cif.'
_cod_original_sg_symbol_H-M 'P 21'
_cod_database_code 4344953

loop_
_symmetry_equiv_pos_as_xyz
'x, y, z'
'-x, y+1/2, -z'

loop_
_atom_site_label
_atom_site_type_symbol
_atom_site_fract_x
_atom_site_fract_y
_atom_site_fract_z
_atom_site_U_iso_or_equiv
_atom_site_adp_type
_atom_site_occupancy
_atom_site_symmetry_multiplicity
_atom_site_calc_flag
_atom_site_refinement_flags
Sn1 Sn 0.84709(7) 0.31576(10) 0.86479(7) 0.0475(2) Uani 1 1 d .
Sn2 Sn 0.84484(7) 0.83250(11) 0.37282(7) 0.0480(2) Uani 1 1 d .
Sn3 Sn 0.49912(7) 0.32726(13) 0.74962(7) 0.0534(2) Uani 1 1 d .
I1 I 0.70135(9) 0.10028(12) 0.72467(9) 0.0785(4) Uani 1 1 d .
I2 I 0.99904(10) 0.35590(12) 0.75685(9) 0.0730(3) Uani 1 1 d .
I3 I 1.00651(11) 0.08881(14) 0.98870(9) 0.0800(4) Uani 1 1 d .
I4 I 0.69153(10) 0.84183(14) 0.48215(8) 0.0712(3) Uani 1 1 d .
I5 I 1.01315(11) 0.63060(14) 0.51583(9) 0.0783(4) Uani 1 1 d .
I6 I 0.70674(10) 0.58767(13) 0.25346(9) 0.0762(3) Uani 1 1 d .
I7 I 0.64954(11) 0.29289(15) 0.95977(8) 0.0776(4) Uani 1 1 d .
I8 I 0.65054(11) 0.55927(14) 0.72831(10) 0.0796(4) Uani 1 1 d .
I9 I 0.35020(9) 0.53921(12) 0.78881(10) 0.0775(4) Uani 1 1 d .
C1 C 0.9939(16) 0.827(3) 0.754(2) 0.111(3) Uani 1 1 d D
C2 C 1.1020(16) 0.772(2) 0.7954(18) 0.111(3) Uani 1 1 d D
H2A H 1.1539 0.8342 0.7828 0.166 Uiso 1 1 calc R
H2B H 1.1038 0.6790 0.7692 0.166 Uiso 1 1 calc R
H2C H 1.1234 0.7641 0.8633 0.166 Uiso 1 1 calc R
C3 C 0.335(2) 0.314(3) 1.037(3) 0.161(5) Uani 1 1 d D
C4 C 0.442(2) 0.375(3) 1.097(2) 0.161(5) Uani 1 1 d D
H4A H 0.5019 0.3111 1.1018 0.241 Uiso 1 1 calc R
H4B H 0.4425 0.3909 1.1599 0.241 Uiso 1 1 calc R
H4C H 0.4520 0.4648 1.0709 0.241 Uiso 1 1 calc R
C5 C 0.657(3) 0.348(5) 0.470(3) 0.194(7) Uani 1 1 d D
C6 C 0.559(2) 0.422(4) 0.450(3) 0.194(7) Uani 1 1 d D
H6A H 0.5768 0.5192 0.4718 0.291 Uiso 1 1 calc R
H6B H 0.5161 0.3782 0.4814 0.291 Uiso 1 1 calc R
H6C H 0.5159 0.4224 0.3819 0.291 Uiso 1 1 calc R
N1 N 0.9052(13) 0.7720(19) 0.7547(13) 0.111(3) Uani 1 1 d .
H1A H 0.8409 0.8133 0.7255 0.133 Uiso 1 1 calc R
H1B H 0.9089 0.6929 0.7847 0.133 Uiso 1 1 calc R
N2 N 0.9780(14) 0.9503(18) 0.7049(15) 0.111(3) Uani 1 1 d .
HN2A H 0.9109 0.9853 0.6774 0.133 Uiso 1 1 calc R
HN2B H 1.0348 0.9943 0.7010 0.133 Uiso 1 1 calc R
N3 N 0.3354(18) 0.198(2) 1.0044(18) 0.161(5) Uani 1 1 d .
H3A H 0.2726 0.1586 0.9687 0.193 Uiso 1 1 calc R
H3B H 0.3984 0.1545 1.0167 0.193 Uiso 1 1 calc R
N4 N 0.253(2) 0.384(2) 1.0241(19) 0.161(5) Uani 1 1 d .
HN4A H 0.1872 0.3511 0.9891 0.193 Uiso 1 1 calc R
HN4B H 0.2600 0.4669 1.0500 0.193 Uiso 1 1 calc R
N5 N 0.745(2) 0.418(3) 0.513(2) 0.194(7) Uani 1 1 d .
H5A H 0.8102 0.3816 0.5219 0.233 Uiso 1 1 calc R
H5B H 0.7410 0.5026 0.5330 0.233 Uiso 1 1 calc R
N6 N 0.675(2) 0.225(3) 0.444(2) 0.194(7) Uani 1 1 d .
HN6A H 0.7435 0.1975 0.4561 0.233 Uiso 1 1 calc R
HN6B H 0.6194 0.1694 0.4136 0.233 Uiso 1 1 calc R

loop_
_atom_site_aniso_label
_atom_site_aniso_U_11
_atom_site_aniso_U_22
_atom_site_aniso_U_33
_atom_site_aniso_U_23
_atom_site_aniso_U_13
_atom_site_aniso_U_12
Sn1 0.0423(4) 0.0484(6) 0.0496(5) -0.0004(5) 0.0159(4) -0.0015(5)
Sn2 0.0370(4) 0.0517(6) 0.0533(5) -0.0008(5) 0.0157(4) 0.0035(4)
Sn3 0.0401(4) 0.0579(5) 0.0593(5) 0.0017(5) 0.0166(4) 0.0011(5)
I1 0.0590(7) 0.0788(9) 0.0881(8) -0.0360(7) 0.0189(6) -0.0041(6)
I2 0.0813(7) 0.0729(8) 0.0802(7) 0.0006(6) 0.0483(6) -0.0043(7)
I3 0.0770(7) 0.0694(8) 0.0768(7) 0.0207(6) 0.0123(6) 0.0021(6)
I4 0.0693(6) 0.0890(9) 0.0633(6) -0.0052(6) 0.0347(5) 0.0046(6)
I5 0.0718(7) 0.0773(8) 0.0786(8) 0.0191(6) 0.0219(6) 0.0210(6)
I6 0.0679(7) 0.0670(7) 0.0863(8) -0.0264(7) 0.0226(6) -0.0062(6)
I7 0.0822(7) 0.0923(9) 0.0566(6) 0.0100(6) 0.0256(5) 0.0077(7)
I8 0.0725(8) 0.0751(8) 0.0978(9) 0.0138(7) 0.0406(7) -0.0106(6)
I9 0.0527(6) 0.0771(8) 0.0988(9) -0.0294(7) 0.0257(6) 0.0041(6)
C1 0.076(6) 0.095(7) 0.163(9) 0.040(6) 0.050(6) -0.003(5)
C2 0.076(6) 0.095(7) 0.163(9) 0.040(6) 0.050(6) -0.003(5)
C3 0.115(10) 0.109(9) 0.222(13) -0.065(10) 0.028(10) -0.002(8)
C4 0.115(10) 0.109(9) 0.222(13) -0.065(10) 0.028(10) -0.002(8)
C5 0.131(13) 0.173(15) 0.239(17) -0.023(13) 0.031(13) 0.053(11)
C6 0.131(13) 0.173(15) 0.239(17) -0.023(13) 0.031(13) 0.053(11)
N1 0.076(6) 0.095(7) 0.163(9) 0.040(6) 0.050(6) -0.003(5)
N2 0.076(6) 0.095(7) 0.163(9) 0.040(6) 0.050(6) -0.003(5)
N3 0.115(10) 0.109(9) 0.222(13) -0.065(10) 0.028(10) -0.002(8)
N4 0.115(10) 0.109(9) 0.222(13) -0.065(10) 0.028(10) -0.002(8)
N5 0.131(13) 0.173(15) 0.239(17) -0.023(13) 0.031(13) 0.053(11)
N6 0.131(13) 0.173(15) 0.239(17) -0.023(13) 0.031(13) 0.053(11)

loop_
_atom_type_symbol
_atom_type_description
_atom_type_scat_dispersion_real
_atom_type_scat_dispersion_imag
_atom_type_scat_source
C C 0.0033 0.0016 'International Tables Vol C Tables 4.2.6.8 and 6.1.1.4'
H H 0.0000 0.0000 'International Tables Vol C Tables 4.2.6.8 and 6.1.1.4'
N N 0.0061 0.0033 'International Tables Vol C Tables 4.2.6.8 and 6.1.1.4'
Sn Sn -0.6537 1.4246 'International Tables Vol C Tables 4.2.6.8 and 6.1.1.4'
I I -0.4742 1.8119 'International Tables Vol C Tables 4.2.6.8 and 6.1.1.4'

loop_
_geom_angle_atom_site_label_1
_geom_angle_atom_site_label_2
_geom_angle_atom_site_label_3
_geom_angle
I1 Sn1 I2 93.08(4)
I1 Sn1 I3 92.94(5)
I2 Sn1 I3 90.07(4)
I6 Sn2 I4 89.79(5)
I6 Sn2 I5 92.47(5)
I4 Sn2 I5 93.35(4)
I9 Sn3 I8 92.08(5)
I9 Sn3 I7 93.01(5)
I8 Sn3 I7 91.11(5)
N1 C1 N2 114.8(19)
N1 C1 C2 126(2)
N2 C1 C2 118.9(19)
N3 C3 N4 125(3)
N3 C3 C4 118(3)
N4 C3 C4 116(3)
N5 C5 N6 114(4)
N5 C5 C6 115(4)
N6 C5 C6 131(4)

loop_
_geom_bond_atom_site_label_1
_geom_bond_atom_site_label_2
_geom_bond_distance
Sn1 I1 2.9931(14)
Sn1 I2 3.0307(14)
Sn1 I3 3.0340(15)
Sn2 I6 3.0236(15)
Sn2 I4 3.0407(14)
Sn2 I5 3.0432(15)
Sn3 I9 2.9747(15)
Sn3 I8 3.0162(16)
Sn3 I7 3.0301(15)
C1 N1 1.26(2)
C1 N2 1.34(3)
C1 C2 1.38(2)
C3 N3 1.19(3)
C3 N4 1.19(3)
C3 C4 1.44(3)
C5 N5 1.24(4)
C5 N6 1.26(4)
C5 C6 1.37(3)
